data_4509930
loop_
_publ_author_name
'Kundu, Subrata'
'Chakraborty, Amit'
'Mondal, Kunal'
'Chandrasekhar, Vadapalli'

_publ_section_title
;
 Multi-Ruthenocene Assemblies on an Organostannoxane Platform.
 Supramolecular Signatures and Conversion to (Ru--Sn)O2
;
_journal_issue 2
_journal_name_full 'Crystal Growth &amp; Design'
_journal_page_first 861
_journal_paper_doi 10.1021/cg4017323
_journal_volume 14
_journal_year 2014
_chemical_formula_moiety 'C30 H36 O4 Ru2 Sn'
_chemical_formula_sum 'C30 H36 O4 Ru2 Sn'
_chemical_formula_weight 781.44
_chemical_name_systematic
; 
 ? 
;
_space_group_IT_number 60
_symmetry_cell_setting orthorhombic
_symmetry_space_group_name_Hall '-P 2n 2ab'
_symmetry_space_group_name_H-M 'P b c n'
_atom_sites_solution_hydrogens geom
_atom_sites_solution_primary direct
_atom_sites_solution_secondary difmap
_audit_creation_method SHELXL-97
_cell_angle_alpha 90.00
_cell_angle_beta 90.00
_cell_angle_gamma 90.00
_cell_formula_units_Z 8
_cell_length_a 21.612(5)
_cell_length_b 9.698(5)
_cell_length_c 26.478(5)
_cell_measurement_reflns_used 3427
_cell_measurement_temperature 100(2)
_cell_measurement_theta_max 27.41
_cell_measurement_theta_min 2.30
_cell_volume 5550(3)
_computing_cell_refinement 'Bruker SMART'
_computing_data_collection 'Bruker SMART'
_computing_data_reduction 'Bruker SAINT'
_computing_molecular_graphics 'Bruker SHELXTL'
_computing_publication_material 'Bruker SHELXTL'
_computing_structure_refinement 'Bruker SHELXTL'
_computing_structure_solution 'Bruker SHELXTL'
_diffrn_ambient_temperature 100(2)
_diffrn_measured_fraction_theta_full 0.997
_diffrn_measured_fraction_theta_max 0.997
_diffrn_measurement_device_type 'CCD area detector'
_diffrn_measurement_method 'phi and omega scans'
_diffrn_radiation_monochromator graphite
_diffrn_radiation_source 'fine-focus sealed tube'
_diffrn_radiation_type MoK\a
_diffrn_radiation_wavelength 0.71069
_diffrn_reflns_av_R_equivalents 0.0734
_diffrn_reflns_av_sigmaI/netI 0.0497
_diffrn_reflns_limit_h_max 20
_diffrn_reflns_limit_h_min -26
_diffrn_reflns_limit_k_max 10
_diffrn_reflns_limit_k_min -11
_diffrn_reflns_limit_l_max 28
_diffrn_reflns_limit_l_min -32
_diffrn_reflns_number 28483
_diffrn_reflns_theta_full 25.50
_diffrn_reflns_theta_max 25.50
_diffrn_reflns_theta_min 2.30
_exptl_absorpt_coefficient_mu 2.002
_exptl_absorpt_correction_T_max 0.756
_exptl_absorpt_correction_T_min 0.719
_exptl_absorpt_correction_type empirical
_exptl_absorpt_process_details sadabs
_exptl_crystal_colour brown
_exptl_crystal_density_diffrn 1.870
_exptl_crystal_density_method 'not measured'
_exptl_crystal_description block
_exptl_crystal_F_000 3088.0
_exptl_crystal_size_max 0.17
_exptl_crystal_size_mid 0.16
_exptl_crystal_size_min 0.14
_refine_diff_density_max 2.362
_refine_diff_density_min -0.853
_refine_diff_density_rms 0.170
_refine_ls_extinction_method none
_refine_ls_goodness_of_fit_ref 1.074
_refine_ls_hydrogen_treatment mixed
_refine_ls_matrix_type full
_refine_ls_number_parameters 336
_refine_ls_number_reflns 5152
_refine_ls_number_restraints 19
_refine_ls_restrained_S_all 1.076
_refine_ls_R_factor_all 0.0626
_refine_ls_R_factor_gt 0.0451
_refine_ls_shift/su_max 0.001
_refine_ls_shift/su_mean 0.000
_refine_ls_structure_factor_coef Fsqd
_refine_ls_weighting_details 'calc w=1/[\s^2^(Fo^2^)+(0.0469P)^2^+12.6691P] where P=(Fo^2^+2Fc^2^)/3'
_refine_ls_weighting_scheme calc
_refine_ls_wR_factor_gt 0.0995
_refine_ls_wR_factor_ref 0.1099
_reflns_number_gt 3958
_reflns_number_total 5152
_reflns_threshold_expression >2sigma(I)
_cod_data_source_file cg4017323_si_002.cif
_cod_data_source_block Complex5
_cod_database_code 4509930

loop_
_symmetry_equiv_pos_as_xyz
'x, y, z'
'-x+1/2, -y+1/2, z+1/2'
'x+1/2, -y+1/2, -z'
'-x, y, -z+1/2'
'-x, -y, -z'
'x-1/2, y-1/2, -z-1/2'
'-x-1/2, y-1/2, z'
'x, -y, z-1/2'

loop_
_atom_site_label
_atom_site_type_symbol
_atom_site_fract_x
_atom_site_fract_y
_atom_site_fract_z
_atom_site_U_iso_or_equiv
_atom_site_adp_type
_atom_site_occupancy
_atom_site_symmetry_multiplicity
_atom_site_calc_flag
_atom_site_refinement_flags
Sn1 Sn 0.931902(18) 0.67858(4) 0.523585(15) 0.01680(13) Uani 1 1 d .
Ru1 Ru 0.82131(2) 1.05865(5) 0.652225(18) 0.01637(14) Uani 1 1 d .
Ru2 Ru 0.82110(2) 0.28345(5) 0.400323(18) 0.01858(14) Uani 1 1 d .
O4 O 0.94485(18) 0.9348(4) 0.55177(16) 0.0238(10) Uani 1 1 d .
O2 O 0.85616(17) 0.5421(4) 0.51078(15) 0.0186(9) Uani 1 1 d .
O3 O 0.85892(18) 0.8142(4) 0.54184(15) 0.0203(9) Uani 1 1 d .
O1 O 0.94354(18) 0.4363(4) 0.49492(16) 0.0230(10) Uani 1 1 d .
C7 C 0.7698(3) 0.1683(6) 0.4583(2) 0.0201(14) Uani 1 1 d .
H7 H 0.7282 0.1297 0.4548 0.024 Uiso 1 1 calc R
C11 C 0.8855(3) 0.4345(6) 0.4952(2) 0.0176(13) Uani 1 1 d .
C13 C 0.8500(3) 1.0414(6) 0.5742(2) 0.0184(13) Uani 1 1 d .
C23 C 0.9665(3) 0.6379(8) 0.5968(2) 0.0252(15) Uani 1 1 d .
H23A H 1.0071 0.5965 0.5935 0.030 Uiso 1 1 calc R
H23B H 0.9716 0.7251 0.6143 0.030 Uiso 1 1 calc R
C24 C 0.9272(3) 0.5453(7) 0.6290(2) 0.0230(14) Uani 1 1 d .
H24A H 0.9252 0.4548 0.6134 0.028 Uiso 1 1 calc R
H24B H 0.8855 0.5820 0.6301 0.028 Uiso 1 1 calc R
C30 C 0.9460(3) 0.9322(7) 0.3535(3) 0.0334(17) Uani 1 1 d .
H30A H 0.9105 0.9885 0.3607 0.050 Uiso 1 1 calc R
H30B H 0.9599 0.9499 0.3196 0.050 Uiso 1 1 calc R
H30C H 0.9785 0.9538 0.3768 0.050 Uiso 1 1 calc R
C1 C 0.7999(4) 0.4555(8) 0.3516(2) 0.039(2) Uani 1 1 d .
H1 H 0.7835 0.5456 0.3616 0.046 Uiso 1 1 calc R
C16 C 0.7664(3) 1.1749(6) 0.5972(2) 0.0177(13) Uani 1 1 d .
H16 H 0.7240 1.2081 0.6023 0.021 Uiso 1 1 calc R
C12 C 0.8875(3) 0.9272(6) 0.5549(2) 0.0207(14) Uani 1 1 d .
C14 C 0.8725(3) 1.1683(6) 0.5937(2) 0.0189(13) Uani 1 1 d .
H14 H 0.9159 1.1967 0.5955 0.023 Uiso 1 1 calc R
C21 C 0.8313(3) 1.0953(8) 0.7328(2) 0.0303(17) Uani 1 1 d .
H21 H 0.8371 1.1852 0.7490 0.036 Uiso 1 1 calc R
C15 C 0.8207(3) 1.2489(7) 0.6082(2) 0.0216(14) Uani 1 1 d .
H15 H 0.8224 1.3425 0.6221 0.026 Uiso 1 1 calc R
C10 C 0.8766(3) 0.1868(6) 0.4594(2) 0.0213(14) Uani 1 1 d .
H10 H 0.9206 0.1632 0.4575 0.026 Uiso 1 1 calc R
C22 C 0.8788(3) 1.0053(9) 0.7164(2) 0.040(2) Uani 1 1 d .
H22 H 0.9234 1.0221 0.7193 0.047 Uiso 1 1 calc R
C27 C 0.9586(3) 0.7467(7) 0.4508(2) 0.0195(13) Uani 1 1 d .
H27A H 0.9731 0.8411 0.4531 0.023 Uiso 1 1 calc R
H27B H 0.9928 0.6904 0.4390 0.023 Uiso 1 1 calc R
C17 C 0.7830(3) 1.0459(6) 0.5768(2) 0.0182(13) Uani 1 1 d .
H17 H 0.7545 0.9751 0.5643 0.022 Uiso 1 1 calc R
C19 C 0.7865(3) 0.8964(7) 0.7021(2) 0.0288(16) Uani 1 1 d .
H19 H 0.7560 0.8257 0.6932 0.035 Uiso 1 1 calc R
C9 C 0.8506(3) 0.3136(6) 0.4777(2) 0.0188(13) Uani 1 1 d .
C6 C 0.8263(3) 0.0997(7) 0.4476(2) 0.0239(14) Uani 1 1 d .
H6 H 0.8298 0.0050 0.4350 0.029 Uiso 1 1 calc R
C25 C 0.9514(3) 0.5298(7) 0.6831(2) 0.0299(16) Uani 1 1 d .
H25A H 0.9942 0.5003 0.6819 0.036 Uiso 1 1 calc R
H25B H 0.9501 0.6190 0.6996 0.036 Uiso 1 1 calc R
C29 C 0.9287(3) 0.7821(8) 0.3586(3) 0.0377(19) Uani 1 1 d .
H29A H 0.9644 0.7263 0.3497 0.045 Uiso 1 1 calc R
H29B H 0.8961 0.7614 0.3345 0.045 Uiso 1 1 calc R
C18 C 0.8510(4) 0.8848(8) 0.6973(3) 0.0382(19) Uani 1 1 d .
H18 H 0.8732 0.8037 0.6846 0.046 Uiso 1 1 calc R
C28 C 0.9064(3) 0.7396(8) 0.4126(2) 0.0336(17) Uani 1 1 d .
H28A H 0.8732 0.8005 0.4231 0.040 Uiso 1 1 calc R
H28B H 0.8901 0.6464 0.4115 0.040 Uiso 1 1 calc R
C20 C 0.7734(3) 1.0281(7) 0.7241(2) 0.0284(16) Uani 1 1 d .
H20 H 0.7324 1.0637 0.7330 0.034 Uiso 1 1 calc R
C2 C 0.8623(4) 0.4195(8) 0.3445(2) 0.0333(17) Uani 1 1 d .
H2 H 0.8978 0.4805 0.3503 0.040 Uiso 1 1 calc R
C8 C 0.7848(3) 0.3015(6) 0.47647(19) 0.0155(13) Uani 1 1 d .
H8 H 0.7552 0.3710 0.4882 0.019 Uiso 1 1 calc R
C26 C 0.9148(4) 0.4275(9) 0.7144(3) 0.041(2) Uani 1 1 d .
H26A H 0.8720 0.4541 0.7149 0.062 Uiso 1 1 calc R
H26B H 0.9306 0.4263 0.7483 0.062 Uiso 1 1 calc R
H26C H 0.9186 0.3372 0.6999 0.062 Uiso 1 1 calc R
C3 C 0.8655(4) 0.2889(9) 0.3264(3) 0.045(2) Uani 1 1 d DU
H3 H 0.9039 0.2406 0.3177 0.054 Uiso 1 1 calc R
C4 C 0.8068(4) 0.2349(10) 0.3213(3) 0.057(2) Uani 1 1 d DU
H4 H 0.7961 0.1444 0.3072 0.069 Uiso 1 1 calc R
C5 C 0.7654(4) 0.3364(9) 0.3366(3) 0.054(2) Uani 1 1 d U
H5 H 0.7202 0.3301 0.3349 0.064 Uiso 1 1 calc R

loop_
_atom_site_aniso_label
_atom_site_aniso_U_11
_atom_site_aniso_U_22
_atom_site_aniso_U_33
_atom_site_aniso_U_23
_atom_site_aniso_U_13
_atom_site_aniso_U_12
Sn1 0.0150(2) 0.0207(2) 0.0147(2) -0.00230(17) -0.00057(16) -0.00124(17)
Ru1 0.0187(3) 0.0182(3) 0.0122(3) -0.00099(19) -0.00116(19) 0.0005(2)
Ru2 0.0230(3) 0.0200(3) 0.0128(3) -0.0024(2) 0.0021(2) -0.0046(2)
O4 0.016(2) 0.023(3) 0.032(3) -0.007(2) 0.0072(18) -0.0028(18)
O2 0.013(2) 0.022(2) 0.021(2) -0.0047(18) -0.0009(17) -0.0013(18)
O3 0.020(2) 0.021(2) 0.020(2) -0.0048(18) 0.0012(18) -0.0035(19)
O1 0.015(2) 0.027(3) 0.027(2) -0.0048(19) 0.0006(18) -0.0003(18)
C7 0.026(3) 0.023(4) 0.011(3) 0.005(2) 0.005(3) -0.006(3)
C11 0.020(3) 0.020(3) 0.013(3) 0.000(2) -0.003(2) -0.003(3)
C13 0.026(3) 0.016(3) 0.013(3) 0.000(2) 0.002(3) -0.001(3)
C23 0.018(3) 0.047(4) 0.012(3) 0.000(3) -0.006(2) -0.005(3)
C24 0.016(3) 0.029(4) 0.024(3) -0.002(3) -0.004(3) -0.006(3)
C30 0.042(4) 0.037(4) 0.022(4) 0.011(3) 0.004(3) 0.010(3)
C1 0.065(5) 0.039(5) 0.012(3) 0.009(3) 0.007(3) 0.028(4)
C16 0.020(3) 0.020(3) 0.014(3) 0.002(2) -0.001(2) 0.001(3)
C12 0.027(4) 0.023(4) 0.011(3) 0.000(3) 0.003(3) 0.001(3)
C14 0.022(3) 0.019(3) 0.016(3) -0.003(3) 0.000(3) -0.001(3)
C21 0.043(4) 0.039(4) 0.009(3) 0.001(3) 0.002(3) -0.011(4)
C15 0.029(4) 0.021(4) 0.015(3) -0.001(3) 0.002(3) 0.003(3)
C10 0.025(3) 0.024(4) 0.015(3) -0.001(3) 0.000(3) 0.002(3)
C22 0.029(4) 0.070(6) 0.020(4) 0.017(4) -0.007(3) -0.002(4)
C27 0.018(3) 0.025(4) 0.016(3) 0.003(3) 0.003(2) -0.001(3)
C17 0.022(3) 0.017(3) 0.016(3) 0.005(3) -0.002(2) -0.005(3)
C19 0.055(5) 0.022(4) 0.010(3) 0.001(3) -0.009(3) -0.007(3)
C9 0.022(3) 0.023(3) 0.012(3) -0.001(3) 0.003(2) -0.005(3)
C6 0.034(4) 0.024(4) 0.013(3) 0.000(3) 0.002(3) -0.004(3)
C25 0.030(4) 0.035(4) 0.025(4) 0.005(3) -0.005(3) -0.006(3)
C29 0.041(4) 0.053(5) 0.020(4) 0.005(3) -0.010(3) 0.002(4)
C18 0.059(5) 0.031(4) 0.024(4) 0.004(3) -0.002(4) 0.019(4)
C28 0.034(4) 0.046(5) 0.022(4) 0.006(3) 0.002(3) -0.003(4)
C20 0.032(4) 0.036(4) 0.018(3) 0.007(3) -0.003(3) -0.002(3)
C2 0.043(4) 0.033(4) 0.024(4) 0.009(3) 0.005(3) -0.010(3)
C8 0.022(3) 0.020(3) 0.005(3) 0.000(2) 0.001(2) 0.005(3)
C26 0.040(4) 0.055(6) 0.029(4) 0.005(4) -0.003(3) -0.009(4)
C3 0.046(2) 0.045(2) 0.044(2) 0.0006(10) 0.0018(10) 0.0011(10)
C4 0.059(3) 0.057(3) 0.056(3) -0.0002(10) -0.0005(10) -0.0017(10)
C5 0.052(2) 0.056(2) 0.053(2) 0.0024(10) -0.0012(10) -0.0015(10)

loop_
_atom_type_symbol
_atom_type_description
_atom_type_scat_dispersion_real
_atom_type_scat_dispersion_imag
_atom_type_scat_source
C C 0.0033 0.0016 'International Tables Vol C Tables 4.2.6.8 and 6.1.1.4'
H H 0.0000 0.0000 'International Tables Vol C Tables 4.2.6.8 and 6.1.1.4'
O O 0.0106 0.0060 'International Tables Vol C Tables 4.2.6.8 and 6.1.1.4'
Ru Ru -1.2594 0.8363 'International Tables Vol C Tables 4.2.6.8 and 6.1.1.4'
Sn Sn -0.6537 1.4246 'International Tables Vol C Tables 4.2.6.8 and 6.1.1.4'

loop_
_geom_angle_atom_site_label_1
_geom_angle_atom_site_label_2
_geom_angle_atom_site_label_3
_geom_angle
O3 Sn1 C23 99.8(2)
O3 Sn1 C27 102.6(2)
C23 Sn1 C27 142.8(2)
O3 Sn1 O2 81.34(16)
C23 Sn1 O2 107.5(2)
C27 Sn1 O2 105.0(2)
O3 Sn1 O1 137.38(14)
C23 Sn1 O1 93.9(2)
C27 Sn1 O1 89.4(2)
O2 Sn1 O1 56.05(14)
C18 Ru1 C13 112.4(3)
C18 Ru1 C17 125.3(3)
C13 Ru1 C17 39.1(2)
C18 Ru1 C22 38.0(3)
C13 Ru1 C22 124.5(3)
C17 Ru1 C22 158.2(3)
C18 Ru1 C21 63.7(3)
C13 Ru1 C21 157.1(2)
C17 Ru1 C21 162.3(2)
C22 Ru1 C21 38.1(3)
C18 Ru1 C14 128.4(3)
C13 Ru1 C14 38.2(2)
C17 Ru1 C14 64.3(2)
C22 Ru1 C14 112.5(3)
C21 Ru1 C14 124.6(2)
C18 Ru1 C15 162.8(3)
C13 Ru1 C15 63.7(2)
C17 Ru1 C15 63.5(2)
C22 Ru1 C15 128.6(3)
C21 Ru1 C15 112.8(3)
C14 Ru1 C15 37.9(2)
C18 Ru1 C20 63.6(3)
C13 Ru1 C20 163.0(2)
C17 Ru1 C20 127.9(2)
C22 Ru1 C20 63.7(3)
C21 Ru1 C20 38.3(2)
C14 Ru1 C20 157.6(2)
C15 Ru1 C20 125.2(2)
C18 Ru1 C19 37.7(3)
C13 Ru1 C19 128.3(2)
C17 Ru1 C19 112.6(2)
C22 Ru1 C19 63.4(3)
C21 Ru1 C19 63.9(2)
C14 Ru1 C19 162.6(2)
C15 Ru1 C19 158.2(3)
C20 Ru1 C19 38.2(2)
C18 Ru1 C16 158.2(3)
C13 Ru1 C16 63.9(2)
C17 Ru1 C16 37.7(2)
C22 Ru1 C16 162.6(3)
C21 Ru1 C16 128.5(3)
C14 Ru1 C16 63.3(2)
C15 Ru1 C16 37.5(2)
C20 Ru1 C16 113.1(2)
C19 Ru1 C16 125.8(2)
C5 Ru2 C1 38.9(3)
C5 Ru2 C9 151.8(3)
C1 Ru2 C9 121.6(3)
C5 Ru2 C4 37.7(3)
C1 Ru2 C4 63.9(3)
C9 Ru2 C4 170.0(3)
C5 Ru2 C8 120.7(3)
C1 Ru2 C8 114.6(2)
C9 Ru2 C8 38.5(2)
C4 Ru2 C8 149.6(3)
C5 Ru2 C2 63.1(3)
C1 Ru2 C2 37.9(3)
C9 Ru2 C2 116.1(3)
C4 Ru2 C2 62.2(3)
C8 Ru2 C2 137.0(3)
C5 Ru2 C6 132.8(3)
C1 Ru2 C6 170.3(3)
C9 Ru2 C6 63.4(2)
C4 Ru2 C6 112.6(3)
C8 Ru2 C6 63.3(2)
C2 Ru2 C6 150.0(3)
C5 Ru2 C3 62.2(3)
C1 Ru2 C3 62.5(3)
C9 Ru2 C3 135.7(3)
C4 Ru2 C3 37.0(3)
C8 Ru2 C3 172.3(3)
C2 Ru2 C3 36.3(3)
C6 Ru2 C3 120.8(3)
C5 Ru2 C10 168.4(3)
C1 Ru2 C10 151.3(3)
C9 Ru2 C10 38.6(2)
C4 Ru2 C10 132.6(3)
C8 Ru2 C10 64.4(2)
C2 Ru2 C10 121.5(3)
C6 Ru2 C10 37.8(2)
C3 Ru2 C10 114.3(3)
C5 Ru2 C7 112.9(3)
C1 Ru2 C7 134.7(3)
C9 Ru2 C7 63.7(2)
C4 Ru2 C7 119.5(3)
C8 Ru2 C7 37.8(2)
C2 Ru2 C7 172.1(3)
C6 Ru2 C7 37.8(2)
C3 Ru2 C7 149.4(3)
C10 Ru2 C7 63.8(2)
C11 O2 Sn1 100.1(3)
C12 O3 Sn1 103.3(4)
C11 O1 Sn1 84.8(4)
C8 C7 C6 107.5(5)
C8 C7 Ru2 70.1(3)
C6 C7 Ru2 70.4(3)
O1 C11 O2 118.9(5)
O1 C11 C9 121.5(6)
O2 C11 C9 119.6(5)
C14 C13 C17 107.4(5)
C14 C13 C12 126.4(6)
C17 C13 C12 126.2(6)
C14 C13 Ru1 71.5(3)
C17 C13 Ru1 70.5(3)
C12 C13 Ru1 123.3(4)
C24 C23 Sn1 115.6(4)
C23 C24 C25 113.4(5)
C2 C1 C5 105.2(7)
C2 C1 Ru2 71.6(4)
C5 C1 Ru2 69.7(5)
C15 C16 C17 108.6(5)
C15 C16 Ru1 70.9(3)
C17 C16 Ru1 70.1(3)
O4 C12 O3 120.2(5)
O4 C12 C13 122.0(6)
O3 C12 C13 117.8(5)
C15 C14 C13 107.8(5)
C15 C14 Ru1 71.2(4)
C13 C14 Ru1 70.3(3)
C22 C21 C20 107.7(7)
C22 C21 Ru1 70.8(4)
C20 C21 Ru1 71.4(4)
C16 C15 C14 108.7(6)
C16 C15 Ru1 71.6(4)
C14 C15 Ru1 70.9(4)
C6 C10 C9 106.6(6)
C6 C10 Ru2 71.0(4)
C9 C10 Ru2 70.1(3)
C18 C22 C21 108.2(6)
C18 C22 Ru1 70.8(4)
C21 C22 Ru1 71.2(4)
C28 C27 Sn1 112.9(4)
C16 C17 C13 107.4(5)
C16 C17 Ru1 72.2(3)
C13 C17 Ru1 70.4(3)
C18 C19 C20 107.7(6)
C18 C19 Ru1 70.2(4)
C20 C19 Ru1 70.8(4)
C8 C9 C10 108.1(5)
C8 C9 C11 125.8(6)
C10 C9 C11 126.1(6)
C8 C9 Ru2 70.9(3)
C10 C9 Ru2 71.3(3)
C11 C9 Ru2 123.9(4)
C10 C6 C7 109.7(6)
C10 C6 Ru2 71.2(4)
C7 C6 Ru2 71.8(4)
C26 C25 C24 113.4(6)
C30 C29 C28 114.3(6)
C19 C18 C22 108.9(7)
C19 C18 Ru1 72.1(4)
C22 C18 Ru1 71.2(4)
C27 C28 C29 111.6(6)
C21 C20 C19 107.4(6)
C21 C20 Ru1 70.4(4)
C19 C20 Ru1 70.9(4)
C3 C2 C1 109.1(7)
C3 C2 Ru2 72.1(4)
C1 C2 Ru2 70.5(4)
C7 C8 C9 108.1(5)
C7 C8 Ru2 72.1(3)
C9 C8 Ru2 70.6(3)
C2 C3 C4 110.1(8)
C2 C3 Ru2 71.6(4)
C4 C3 Ru2 71.0(5)
C3 C4 C5 107.1(9)
C3 C4 Ru2 72.0(5)
C5 C4 Ru2 69.8(5)
C4 C5 C1 108.5(8)
C4 C5 Ru2 72.5(5)
C1 C5 Ru2 71.4(4)

loop_
_geom_bond_atom_site_label_1
_geom_bond_atom_site_label_2
_geom_bond_distance
Sn1 O3 2.110(4)
Sn1 C23 2.114(6)
Sn1 C27 2.118(6)
Sn1 O2 2.132(4)
Sn1 O1 2.482(4)
Ru1 C18 2.163(7)
Ru1 C13 2.164(6)
Ru1 C17 2.165(6)
Ru1 C22 2.168(6)
Ru1 C21 2.173(6)
Ru1 C14 2.180(6)
Ru1 C15 2.183(6)
Ru1 C20 2.186(6)
Ru1 C19 2.188(7)
Ru1 C16 2.192(6)
Ru2 C5 2.135(9)
Ru2 C1 2.158(7)
Ru2 C9 2.166(6)
Ru2 C4 2.168(9)
Ru2 C8 2.171(5)
Ru2 C2 2.173(7)
Ru2 C6 2.180(6)
Ru2 C3 2.180(8)
Ru2 C10 2.183(6)
Ru2 C7 2.197(6)
O4 C12 1.245(7)
O2 C11 1.289(7)
O3 C12 1.305(7)
O1 C11 1.254(7)
C7 C8 1.416(8)
C7 C6 1.418(9)
C11 C9 1.469(8)
C13 C14 1.420(8)
C13 C17 1.450(8)
C13 C12 1.465(8)
C23 C24 1.502(9)
C24 C25 1.532(9)
C30 C29 1.509(10)
C1 C2 1.406(10)
C1 C5 1.430(12)
C16 C15 1.406(9)
C16 C17 1.409(8)
C14 C15 1.418(8)
C21 C22 1.416(10)
C21 C20 1.430(9)
C10 C6 1.413(9)
C10 C9 1.436(8)
C22 C18 1.408(11)
C27 C28 1.518(9)
C19 C18 1.405(10)
C19 C20 1.432(9)
C9 C8 1.428(8)
C25 C26 1.515(9)
C29 C28 1.565(9)
C2 C3 1.356(10)
C3 C4 1.381(10)
C4 C5 1.391(12)
